data_7000014
loop_
_publ_author_name
'Dennett, James N. L.'
'Knox, Selby A. R.'
'Anderson, Kirsty M.'
'Charmant, Jonathan P. H.'
'Orpen, A. Guy'

_publ_section_title
;
 The synthesis of [FeRu(CO)2(mu-CO)2(eta-C5H5)(eta-C5Me5)] and
 convenient entries to its organometallic chemistry.
;
_journal_issue 1
_journal_name_full 'Dalton transactions (Cambridge, England : 2003)'
_journal_page_first 63
_journal_page_last 73
_journal_paper_doi 10.1039/b414412k
_journal_year 2005
_chemical_absolute_configuration unk
_chemical_formula_moiety 'C24 H26 Fe O7 Ru'
_chemical_formula_sum 'C24 H26 Fe O7 Ru'
_chemical_formula_weight 583.37
_space_group_IT_number 19
_symmetry_cell_setting orthorhombic
_symmetry_space_group_name_Hall 'P 2ac 2ab'
_symmetry_space_group_name_H-M 'P 21 21 21'
_atom_sites_solution_hydrogens geom
_atom_sites_solution_primary direct
_atom_sites_solution_secondary difmap
_audit_creation_method SHELXL-97
_cell_angle_alpha 90.00
_cell_angle_beta 90.00
_cell_angle_gamma 90.00
_cell_formula_units_Z 4
_cell_length_a 8.514(3)
_cell_length_b 14.590(5)
_cell_length_c 18.653(5)
_cell_measurement_temperature 173(2)
_cell_volume 2317.1(13)
_computing_cell_refinement 'SAINT (Bruker-AXS, 1996)'
_computing_data_collection 'SMART (Bruker-AXS, 1996)'
_computing_data_reduction 'SAINT and SHELXTL (Bruker-AXS, 1996)'
_computing_molecular_graphics 'SHELXTL (Bruker-AXS, 1996)'
_computing_publication_material 'SHELXTL (Bruker-AXS, 1996)'
_computing_structure_refinement 'SHELXTL (Bruker-AXS, 1996)'
_computing_structure_solution 'SHELXTL (Bruker-AXS, 1996)'
_diffrn_ambient_temperature 173(2)
_diffrn_detector_area_resol_mean 8.192
_diffrn_measured_fraction_theta_full 0.998
_diffrn_measured_fraction_theta_max 0.998
_diffrn_measurement_device_type 'CCD area detector'
_diffrn_measurement_method 'Frames, each covering 0.3 \% in \w'
_diffrn_radiation_monochromator graphite
_diffrn_radiation_source 'fine-focus sealed tube'
_diffrn_radiation_type MoK\a
_diffrn_radiation_wavelength 0.71073
_diffrn_reflns_av_R_equivalents 0.0568
_diffrn_reflns_av_sigmaI/netI 0.0774
_diffrn_reflns_limit_h_max 11
_diffrn_reflns_limit_h_min -10
_diffrn_reflns_limit_k_max 18
_diffrn_reflns_limit_k_min -18
_diffrn_reflns_limit_l_max 24
_diffrn_reflns_limit_l_min -22
_diffrn_reflns_number 15211
_diffrn_reflns_theta_full 27.55
_diffrn_reflns_theta_max 27.55
_diffrn_reflns_theta_min 1.77
_diffrn_standards_decay_% 0
_exptl_absorpt_coefficient_mu 1.321
_exptl_absorpt_correction_T_max 0.990
_exptl_absorpt_correction_T_min 0.605
_exptl_absorpt_correction_type multi-scan
_exptl_absorpt_process_details 'SADABS (Sheldrick, 1996)'
_exptl_crystal_colour orange
_exptl_crystal_density_diffrn 1.672
_exptl_crystal_density_method none
_exptl_crystal_description needle
_exptl_crystal_F_000 1184
_exptl_crystal_size_max 0.15
_exptl_crystal_size_mid 0.02
_exptl_crystal_size_min 0.01
_refine_diff_density_max 1.048
_refine_diff_density_min -2.659
_refine_diff_density_rms 0.145
_refine_ls_abs_structure_details 'Flack H D (1983), Acta Cryst. A39, 876-881'
_refine_ls_abs_structure_Flack 0.60(3)
_refine_ls_extinction_method none
_refine_ls_goodness_of_fit_ref 0.959
_refine_ls_hydrogen_treatment constr
_refine_ls_matrix_type full
_refine_ls_number_parameters 306
_refine_ls_number_reflns 5317
_refine_ls_number_restraints 0
_refine_ls_restrained_S_all 0.959
_refine_ls_R_factor_all 0.0681
_refine_ls_R_factor_gt 0.0500
_refine_ls_shift/su_max 0.000
_refine_ls_shift/su_mean 0.000
_refine_ls_structure_factor_coef Fsqd
_refine_ls_weighting_details 'calc w=1/[\s^2^(Fo^2^)+(0.0652P)^2^+0.0000P] where P=(Fo^2^+2Fc^2^)/3'
_refine_ls_weighting_scheme calc
_refine_ls_wR_factor_gt 0.1091
_refine_ls_wR_factor_ref 0.1139
_reflns_number_gt 4118
_reflns_number_total 5317
_reflns_threshold_expression >2\s(I)
_cod_data_source_file b414412k.txt
_cod_data_source_block 23
_cod_depositor_comments
;
The following automatic conversions were performed:
'_symmetry_cell_setting' value 'Orthorhombic' changed to 'orthorhombic'
according to '/home/saulius/struct/CIF-dictionaries/cif_core.dic'
dictionary named 'cif_core.dic' version 2.4.1 from 2010-06-29.

Automatic conversion script
Id: cif_fix_enum 1527 2010-12-29 10:47:43Z saulius 
;
_cod_database_code 7000014

loop_
_symmetry_equiv_pos_as_xyz
'x, y, z'
'-x+1/2, -y, z+1/2'
'-x, y+1/2, -z+1/2'
'x+1/2, -y+1/2, -z'

loop_
_atom_site_label
_atom_site_type_symbol
_atom_site_fract_x
_atom_site_fract_y
_atom_site_fract_z
_atom_site_U_iso_or_equiv
_atom_site_adp_type
_atom_site_occupancy
_atom_site_symmetry_multiplicity
_atom_site_calc_flag
_atom_site_refinement_flags
_atom_site_disorder_assembly
_atom_site_disorder_group
Ru Ru 0.83099(5) -0.05963(3) 0.11420(2) 0.02420(12) Uani 1 1 d . . .
Fe Fe 0.87997(10) 0.09478(6) 0.18264(5) 0.0289(2) Uani 1 1 d . . .
C1 C 1.0760(8) 0.0783(4) 0.2085(3) 0.0299(14) Uani 1 1 d . . .
C2 C 0.8382(8) -0.0281(4) 0.2193(3) 0.0356(14) Uani 1 1 d . . .
C3 C 1.0317(7) -0.1086(4) 0.1222(3) 0.0298(13) Uani 1 1 d . . .
C4 C 0.9435(7) 0.0580(4) 0.0878(3) 0.0285(12) Uani 1 1 d . . .
C5 C 1.0301(8) 0.0932(4) 0.0361(3) 0.0299(14) Uani 1 1 d . . .
C6 C 1.0807(7) 0.0415(4) -0.0268(3) 0.0331(14) Uani 1 1 d . . .
C7 C 1.2295(13) 0.0448(5) -0.1341(4) 0.069(3) Uani 1 1 d . . .
H7A H 1.2956 -0.0063 -0.1182 0.104 Uiso 1 1 calc R . .
H7B H 1.2922 0.0872 -0.1631 0.104 Uiso 1 1 calc R . .
H7C H 1.1423 0.0211 -0.1630 0.104 Uiso 1 1 calc R . .
C8 C 1.0966(8) 0.1898(4) 0.0440(3) 0.0324(14) Uani 1 1 d . . .
C9 C 1.2799(9) 0.2813(4) 0.1034(4) 0.0460(18) Uani 1 1 d . . .
H9A H 1.3243 0.3061 0.0590 0.069 Uiso 1 1 calc R . .
H9B H 1.3629 0.2758 0.1396 0.069 Uiso 1 1 calc R . .
H9C H 1.1977 0.3225 0.1211 0.069 Uiso 1 1 calc R . .
C10 C 0.6993(7) -0.1924(4) 0.1081(4) 0.0405(16) Uani 1 1 d . . .
C11 C 0.5875(7) -0.1255(4) 0.1292(4) 0.0322(15) Uani 1 1 d . . .
C12 C 0.5737(6) -0.0595(4) 0.0732(3) 0.0278(12) Uani 1 1 d . . .
C13 C 0.6761(8) -0.0868(4) 0.0152(3) 0.0363(14) Uani 1 1 d . . .
C14 C 0.7555(8) -0.1685(5) 0.0377(4) 0.0444(18) Uani 1 1 d . . .
C15 C 0.7374(10) -0.2771(5) 0.1504(6) 0.071(3) Uani 1 1 d . . .
H15A H 0.7523 -0.2608 0.2009 0.107 Uiso 1 1 calc R . .
H15B H 0.8340 -0.3048 0.1317 0.107 Uiso 1 1 calc R . .
H15C H 0.6509 -0.3210 0.1462 0.107 Uiso 1 1 calc R . .
C16 C 0.4958(8) -0.1254(5) 0.1978(4) 0.0484(19) Uani 1 1 d . . .
H16A H 0.4099 -0.1698 0.1944 0.073 Uiso 1 1 calc R . .
H16B H 0.4526 -0.0641 0.2062 0.073 Uiso 1 1 calc R . .
H16C H 0.5652 -0.1422 0.2376 0.073 Uiso 1 1 calc R . .
C17 C 0.4510(8) 0.0129(5) 0.0659(4) 0.0407(17) Uani 1 1 d . . .
H17A H 0.4936 0.0646 0.0385 0.061 Uiso 1 1 calc R . .
H17B H 0.4191 0.0340 0.1136 0.061 Uiso 1 1 calc R . .
H17C H 0.3598 -0.0124 0.0407 0.061 Uiso 1 1 calc R . .
C18 C 0.6826(10) -0.0423(6) -0.0555(3) 0.058(2) Uani 1 1 d . . .
H18A H 0.5974 -0.0657 -0.0857 0.088 Uiso 1 1 calc R . .
H18B H 0.7838 -0.0556 -0.0782 0.088 Uiso 1 1 calc R . .
H18C H 0.6709 0.0241 -0.0496 0.088 Uiso 1 1 calc R . .
C19 C 0.8615(9) -0.2251(5) -0.0082(5) 0.073(3) Uani 1 1 d . . .
H19A H 0.9393 -0.2560 0.0220 0.109 Uiso 1 1 calc R . .
H19B H 0.9154 -0.1854 -0.0427 0.109 Uiso 1 1 calc R . .
H19C H 0.7994 -0.2710 -0.0340 0.109 Uiso 1 1 calc R . .
C20 C 0.8074(11) 0.1824(5) 0.2645(4) 0.052(2) Uani 1 1 d . . .
H20 H 0.8444 0.1779 0.3124 0.063 Uiso 1 1 calc R . .
C21 C 0.6782(13) 0.1412(6) 0.2370(9) 0.117(6) Uani 1 1 d . . .
H21 H 0.6066 0.1040 0.2631 0.141 Uiso 1 1 calc R . .
C22 C 0.6673(17) 0.1621(10) 0.1651(12) 0.172(11) Uani 1 1 d . . .
H22 H 0.5902 0.1394 0.1328 0.207 Uiso 1 1 calc R . .
C23 C 0.7844(17) 0.2202(6) 0.1484(5) 0.094(5) Uani 1 1 d . . .
H23 H 0.8016 0.2478 0.1030 0.113 Uiso 1 1 calc R . .
C24 C 0.8759(9) 0.2327(4) 0.2094(4) 0.0475(19) Uani 1 1 d . . .
H24 H 0.9682 0.2690 0.2127 0.057 Uiso 1 1 calc R . .
O1 O 1.2042(5) 0.0677(3) 0.2261(2) 0.0386(10) Uani 1 1 d . . .
O2 O 0.8234(6) -0.0631(3) 0.2750(2) 0.0465(11) Uani 1 1 d . . .
O3 O 1.1530(5) -0.1418(3) 0.1244(3) 0.0465(12) Uani 1 1 d . . .
O4 O 1.0579(6) -0.0398(3) -0.0382(3) 0.0434(12) Uani 1 1 d . . .
O5 O 1.1673(8) 0.0929(3) -0.0717(2) 0.0506(13) Uani 1 1 d . . .
O6 O 1.0509(9) 0.2562(3) 0.0135(3) 0.073(2) Uani 1 1 d . . .
O7 O 1.2137(5) 0.1928(3) 0.0897(2) 0.0371(11) Uani 1 1 d . . .

loop_
_atom_site_aniso_label
_atom_site_aniso_U_11
_atom_site_aniso_U_22
_atom_site_aniso_U_33
_atom_site_aniso_U_23
_atom_site_aniso_U_13
_atom_site_aniso_U_12
Ru 0.01393(19) 0.02412(19) 0.0345(2) -0.0027(2) -0.0029(2) 0.00100(19)
Fe 0.0196(4) 0.0279(4) 0.0392(5) -0.0077(4) -0.0033(4) 0.0050(3)
C1 0.033(4) 0.026(3) 0.031(3) -0.001(2) -0.008(3) 0.002(3)
C2 0.026(3) 0.036(3) 0.045(4) -0.012(3) 0.000(3) -0.002(3)
C3 0.031(3) 0.020(3) 0.038(3) -0.002(3) -0.001(3) 0.000(2)
C4 0.026(3) 0.026(3) 0.033(3) 0.002(3) -0.014(2) 0.006(3)
C5 0.029(3) 0.023(3) 0.038(3) 0.003(3) -0.007(3) 0.004(3)
C6 0.022(3) 0.033(3) 0.045(4) 0.000(3) -0.005(3) 0.005(3)
C7 0.119(8) 0.045(4) 0.043(4) 0.000(3) 0.036(5) -0.006(5)
C8 0.037(4) 0.027(3) 0.033(3) -0.003(3) -0.005(3) -0.002(3)
C9 0.042(4) 0.036(3) 0.060(5) -0.005(3) 0.005(4) -0.014(3)
C10 0.022(4) 0.028(3) 0.071(5) 0.001(3) -0.019(4) -0.002(2)
C11 0.012(3) 0.036(3) 0.049(4) 0.002(3) -0.005(3) -0.011(2)
C12 0.008(2) 0.035(3) 0.040(3) -0.003(3) -0.007(2) 0.002(3)
C13 0.021(3) 0.046(3) 0.042(3) -0.006(3) -0.007(3) -0.008(3)
C14 0.015(3) 0.052(4) 0.066(5) -0.033(4) -0.005(3) -0.003(3)
C15 0.038(4) 0.029(4) 0.147(9) 0.016(4) -0.042(5) -0.007(3)
C16 0.026(4) 0.069(5) 0.051(4) 0.020(4) -0.005(3) -0.013(3)
C17 0.022(3) 0.041(4) 0.059(5) 0.003(3) -0.011(3) 0.004(3)
C18 0.035(4) 0.105(6) 0.035(3) -0.004(4) -0.007(3) -0.017(5)
C19 0.032(5) 0.070(5) 0.117(7) -0.062(5) -0.009(5) 0.004(4)
C20 0.072(6) 0.040(4) 0.045(4) -0.006(3) 0.010(4) 0.027(4)
C21 0.033(6) 0.052(5) 0.268(18) -0.065(9) 0.063(9) -0.014(5)
C22 0.072(9) 0.127(12) 0.32(2) -0.169(16) -0.122(13) 0.090(9)
C23 0.176(14) 0.066(6) 0.041(4) -0.011(4) -0.017(6) 0.093(8)
C24 0.039(4) 0.023(3) 0.081(5) -0.008(3) 0.014(4) 0.003(3)
O1 0.027(3) 0.046(3) 0.043(2) 0.000(2) -0.0096(19) 0.004(2)
O2 0.050(3) 0.052(3) 0.038(2) 0.004(2) 0.001(2) -0.014(3)
O3 0.021(2) 0.050(3) 0.069(3) -0.004(2) -0.004(3) 0.015(2)
O4 0.035(3) 0.037(3) 0.058(3) -0.016(2) 0.009(2) -0.010(2)
O5 0.077(4) 0.035(2) 0.041(2) 0.0018(19) 0.017(3) -0.008(3)
O6 0.102(5) 0.029(2) 0.088(4) 0.013(3) -0.055(4) -0.009(3)
O7 0.027(3) 0.027(2) 0.057(3) 0.0021(19) -0.003(2) -0.0047(18)

loop_
_atom_type_symbol
_atom_type_description
_atom_type_scat_dispersion_real
_atom_type_scat_dispersion_imag
_atom_type_scat_source
C C 0.0033 0.0016 'International Tables Vol C Tables 4.2.6.8 and 6.1.1.4'
H H 0.0000 0.0000 'International Tables Vol C Tables 4.2.6.8 and 6.1.1.4'
O O 0.0106 0.0060 'International Tables Vol C Tables 4.2.6.8 and 6.1.1.4'
Fe Fe 0.3463 0.8444 'International Tables Vol C Tables 4.2.6.8 and 6.1.1.4'
Ru Ru -1.2594 0.8363 'International Tables Vol C Tables 4.2.6.8 and 6.1.1.4'

loop_
_geom_angle_atom_site_label_1
_geom_angle_atom_site_label_2
_geom_angle_atom_site_label_3
_geom_angle
_geom_angle_site_symmetry_1
_geom_angle_site_symmetry_3
_geom_angle_publ_flag
C3 Ru C2 89.0(3) . . ?
C3 Ru C4 84.9(2) . . ?
C2 Ru C4 91.6(2) . . ?
C3 Ru C14 92.4(3) . . ?
C2 Ru C14 142.6(3) . . ?
C4 Ru C14 125.8(3) . . ?
C3 Ru C10 97.6(2) . . ?
C2 Ru C10 105.2(3) . . ?
C4 Ru C10 163.0(2) . . ?
C14 Ru C10 37.6(3) . . ?
C3 Ru C11 131.1(2) . . ?
C2 Ru C11 90.2(3) . . ?
C4 Ru C11 144.0(2) . . ?
C14 Ru C11 61.4(2) . . ?
C10 Ru C11 36.4(2) . . ?
C3 Ru C13 121.6(3) . . ?
C2 Ru C13 146.8(3) . . ?
C4 Ru C13 102.8(2) . . ?
C14 Ru C13 36.8(2) . . ?
C10 Ru C13 61.6(2) . . ?
C11 Ru C13 60.7(2) . . ?
C3 Ru C12 153.5(2) . . ?
C2 Ru C12 110.4(2) . . ?
C4 Ru C12 111.4(2) . . ?
C14 Ru C12 61.2(2) . . ?
C10 Ru C12 60.8(2) . . ?
C11 Ru C12 35.9(2) . . ?
C13 Ru C12 36.5(2) . . ?
C3 Ru Fe 98.34(18) . . ?
C2 Ru Fe 47.57(18) . . ?
C4 Ru Fe 46.80(16) . . ?
C14 Ru Fe 165.7(2) . . ?
C10 Ru Fe 147.8(2) . . ?
C11 Ru Fe 116.25(16) . . ?
C13 Ru Fe 128.99(16) . . ?
C12 Ru Fe 108.03(16) . . ?
C1 Fe C4 87.0(3) . . ?
C1 Fe C2 87.2(3) . . ?
C4 Fe C2 96.7(3) . . ?
C1 Fe C24 94.7(3) . . ?
C4 Fe C24 119.7(3) . . ?
C2 Fe C24 143.6(3) . . ?
C1 Fe C20 99.4(3) . . ?
C4 Fe C20 157.9(3) . . ?
C2 Fe C20 104.6(3) . . ?
C24 Fe C20 39.1(3) . . ?
C1 Fe C22 159.0(4) . . ?
C4 Fe C22 103.3(6) . . ?
C2 Fe C22 109.2(7) . . ?
C24 Fe C22 64.3(4) . . ?
C20 Fe C22 64.5(5) . . ?
C1 Fe C23 124.8(5) . . ?
C4 Fe C23 94.1(3) . . ?
C2 Fe C23 146.7(5) . . ?
C24 Fe C23 38.9(3) . . ?
C20 Fe C23 64.8(3) . . ?
C22 Fe C23 37.5(6) . . ?
C1 Fe C21 133.4(5) . . ?
C4 Fe C21 139.5(5) . . ?
C2 Fe C21 88.7(4) . . ?
C24 Fe C21 63.8(3) . . ?
C20 Fe C21 37.7(4) . . ?
C22 Fe C21 38.4(6) . . ?
C23 Fe C21 63.3(5) . . ?
C1 Fe Ru 99.65(19) . . ?
C4 Fe Ru 50.09(19) . . ?
C2 Fe Ru 49.63(18) . . ?
C24 Fe Ru 161.4(2) . . ?
C20 Fe Ru 146.7(3) . . ?
C22 Fe Ru 101.0(3) . . ?
C23 Fe Ru 122.6(3) . . ?
C21 Fe Ru 112.4(3) . . ?
O1 C1 Fe 179.4(6) . . ?
O2 C2 Fe 137.3(5) . . ?
O2 C2 Ru 139.9(5) . . ?
Fe C2 Ru 82.8(3) . . ?
O3 C3 Ru 176.5(6) . . ?
C5 C4 Fe 136.1(5) . . ?
C5 C4 Ru 140.5(5) . . ?
Fe C4 Ru 83.1(2) . . ?
C4 C5 C6 123.5(6) . . ?
C4 C5 C8 119.8(6) . . ?
C6 C5 C8 116.4(6) . . ?
O4 C6 O5 121.4(6) . . ?
O4 C6 C5 126.4(6) . . ?
O5 C6 C5 112.0(5) . . ?
O5 C7 H7A 109.5 . . ?
O5 C7 H7B 109.5 . . ?
H7A C7 H7B 109.5 . . ?
O5 C7 H7C 109.5 . . ?
H7A C7 H7C 109.5 . . ?
H7B C7 H7C 109.5 . . ?
O6 C8 O7 122.2(6) . . ?
O6 C8 C5 125.8(6) . . ?
O7 C8 C5 112.0(5) . . ?
O7 C9 H9A 109.5 . . ?
O7 C9 H9B 109.5 . . ?
H9A C9 H9B 109.5 . . ?
O7 C9 H9C 109.5 . . ?
H9A C9 H9C 109.5 . . ?
H9B C9 H9C 109.5 . . ?
C11 C10 C14 108.1(6) . . ?
C11 C10 C15 124.4(7) . . ?
C14 C10 C15 127.3(7) . . ?
C11 C10 Ru 74.2(3) . . ?
C14 C10 Ru 70.8(4) . . ?
C15 C10 Ru 125.2(5) . . ?
C10 C11 C12 108.4(6) . . ?
C10 C11 C16 125.9(6) . . ?
C12 C11 C16 125.6(6) . . ?
C10 C11 Ru 69.5(3) . . ?
C12 C11 Ru 72.7(3) . . ?
C16 C11 Ru 124.9(4) . . ?
C11 C12 C13 108.2(5) . . ?
C11 C12 C17 127.1(6) . . ?
C13 C12 C17 123.3(6) . . ?
C11 C12 Ru 71.3(3) . . ?
C13 C12 Ru 71.1(3) . . ?
C17 C12 Ru 133.8(4) . . ?
C14 C13 C12 107.2(6) . . ?
C14 C13 C18 127.7(7) . . ?
C12 C13 C18 124.8(6) . . ?
C14 C13 Ru 68.8(3) . . ?
C12 C13 Ru 72.4(3) . . ?
C18 C13 Ru 128.4(5) . . ?
C13 C14 C10 108.1(6) . . ?
C13 C14 C19 125.2(8) . . ?
C10 C14 C19 126.2(7) . . ?
C13 C14 Ru 74.4(4) . . ?
C10 C14 Ru 71.6(3) . . ?
C19 C14 Ru 125.9(5) . . ?
C10 C15 H15A 109.5 . . ?
C10 C15 H15B 109.5 . . ?
H15A C15 H15B 109.5 . . ?
C10 C15 H15C 109.5 . . ?
H15A C15 H15C 109.5 . . ?
H15B C15 H15C 109.5 . . ?
C11 C16 H16A 109.5 . . ?
C11 C16 H16B 109.5 . . ?
H16A C16 H16B 109.5 . . ?
C11 C16 H16C 109.5 . . ?
H16A C16 H16C 109.5 . . ?
H16B C16 H16C 109.5 . . ?
C12 C17 H17A 109.5 . . ?
C12 C17 H17B 109.5 . . ?
H17A C17 H17B 109.5 . . ?
C12 C17 H17C 109.5 . . ?
H17A C17 H17C 109.5 . . ?
H17B C17 H17C 109.5 . . ?
C13 C18 H18A 109.5 . . ?
C13 C18 H18B 109.5 . . ?
H18A C18 H18B 109.5 . . ?
C13 C18 H18C 109.5 . . ?
H18A C18 H18C 109.5 . . ?
H18B C18 H18C 109.5 . . ?
C14 C19 H19A 109.5 . . ?
C14 C19 H19B 109.5 . . ?
H19A C19 H19B 109.5 . . ?
C14 C19 H19C 109.5 . . ?
H19A C19 H19C 109.5 . . ?
H19B C19 H19C 109.5 . . ?
C21 C20 C24 107.1(9) . . ?
C21 C20 Fe 72.0(5) . . ?
C24 C20 Fe 70.0(4) . . ?
C21 C20 H20 126.4 . . ?
C24 C20 H20 126.4 . . ?
Fe C20 H20 123.2 . . ?
C20 C21 C22 108.9(12) . . ?
C20 C21 Fe 70.3(5) . . ?
C22 C21 Fe 70.0(7) . . ?
C20 C21 H21 125.5 . . ?
C22 C21 H21 125.5 . . ?
Fe C21 H21 125.8 . . ?
C23 C22 C21 108.3(10) . . ?
C23 C22 Fe 71.9(6) . . ?
C21 C22 Fe 71.6(7) . . ?
C23 C22 H22 125.8 . . ?
C21 C22 H22 125.8 . . ?
Fe C22 H22 122.3 . . ?
C22 C23 C24 108.0(11) . . ?
C22 C23 Fe 70.7(6) . . ?
C24 C23 Fe 69.5(4) . . ?
C22 C23 H23 126.0 . . ?
C24 C23 H23 126.0 . . ?
Fe C23 H23 125.5 . . ?
C23 C24 C20 107.5(8) . . ?
C23 C24 Fe 71.7(4) . . ?
C20 C24 Fe 70.9(4) . . ?
C23 C24 H24 126.2 . . ?
C20 C24 H24 126.2 . . ?
Fe C24 H24 122.8 . . ?
C6 O5 C7 115.3(5) . . ?
C8 O7 C9 116.5(5) . . ?

loop_
_geom_bond_atom_site_label_1
_geom_bond_atom_site_label_2
_geom_bond_distance
_geom_bond_site_symmetry_2
_geom_bond_publ_flag
Ru C3 1.858(6) . ?
Ru C2 2.014(6) . ?
Ru C4 2.026(6) . ?
Ru C14 2.230(6) . ?
Ru C10 2.240(6) . ?
Ru C11 2.302(6) . ?
Ru C13 2.303(6) . ?
Ru C12 2.320(5) . ?
Ru Fe 2.6229(11) . ?
Fe C1 1.754(7) . ?
Fe C4 1.926(6) . ?
Fe C2 1.951(6) . ?
Fe C24 2.073(6) . ?
Fe C20 2.086(6) . ?
Fe C22 2.086(10) . ?
Fe C23 2.102(7) . ?
Fe C21 2.107(10) . ?
C1 O1 1.150(8) . ?
C2 O2 1.165(7) . ?
C3 O3 1.142(7) . ?
C4 C5 1.317(9) . ?
C5 C6 1.461(9) . ?
C5 C8 1.527(8) . ?
C6 O4 1.220(7) . ?
C6 O5 1.344(7) . ?
C7 O5 1.460(8) . ?
C7 H7A 0.9800 . ?
C7 H7B 0.9800 . ?
C7 H7C 0.9800 . ?
C8 O6 1.188(8) . ?
C8 O7 1.312(8) . ?
C9 O7 1.431(7) . ?
C9 H9A 0.9800 . ?
C9 H9B 0.9800 . ?
C9 H9C 0.9800 . ?
C10 C11 1.419(9) . ?
C10 C14 1.440(10) . ?
C10 C15 1.502(9) . ?
C11 C12 1.426(9) . ?
C11 C16 1.499(9) . ?
C12 C13 1.446(9) . ?
C12 C17 1.491(8) . ?
C13 C14 1.433(10) . ?
C13 C18 1.471(9) . ?
C14 C19 1.492(10) . ?
C15 H15A 0.9800 . ?
C15 H15B 0.9800 . ?
C15 H15C 0.9800 . ?
C16 H16A 0.9800 . ?
C16 H16B 0.9800 . ?
C16 H16C 0.9800 . ?
C17 H17A 0.9800 . ?
C17 H17B 0.9800 . ?
C17 H17C 0.9800 . ?
C18 H18A 0.9800 . ?
C18 H18B 0.9800 . ?
C18 H18C 0.9800 . ?
C19 H19A 0.9800 . ?
C19 H19B 0.9800 . ?
C19 H19C 0.9800 . ?
C20 C21 1.355(14) . ?
C20 C24 1.392(10) . ?
C20 H20 0.9500 . ?
C21 C22 1.38(2) . ?
C21 H21 0.9500 . ?
C22 C23 1.34(2) . ?
C22 H22 0.9500 . ?
C23 C24 1.390(12) . ?
C23 H23 0.9500 . ?
C24 H24 0.9500 . ?

loop_
_geom_torsion_atom_site_label_1
_geom_torsion_atom_site_label_2
_geom_torsion_atom_site_label_3
_geom_torsion_atom_site_label_4
_geom_torsion
_geom_torsion_site_symmetry_1
_geom_torsion_site_symmetry_2
_geom_torsion_site_symmetry_3
_geom_torsion_site_symmetry_4
_geom_torsion_publ_flag
C3 Ru Fe C1 -3.0(3) . . . . ?
C2 Ru Fe C1 77.9(3) . . . . ?
C4 Ru Fe C1 -77.8(3) . . . . ?
C14 Ru Fe C1 -141.6(8) . . . . ?
C10 Ru Fe C1 116.0(4) . . . . ?
C11 Ru Fe C1 141.5(3) . . . . ?
C13 Ru Fe C1 -146.2(3) . . . . ?
C12 Ru Fe C1 179.4(3) . . . . ?
C3 Ru Fe C4 74.8(3) . . . . ?
C2 Ru Fe C4 155.7(3) . . . . ?
C14 Ru Fe C4 -63.8(8) . . . . ?
C10 Ru Fe C4 -166.2(4) . . . . ?
C11 Ru Fe C4 -140.7(3) . . . . ?
C13 Ru Fe C4 -68.4(3) . . . . ?
C12 Ru Fe C4 -102.8(3) . . . . ?
C3 Ru Fe C2 -80.9(3) . . . . ?
C4 Ru Fe C2 -155.7(3) . . . . ?
C14 Ru Fe C2 140.5(8) . . . . ?
C10 Ru Fe C2 38.1(4) . . . . ?
C11 Ru Fe C2 63.6(3) . . . . ?
C13 Ru Fe C2 135.9(4) . . . . ?
C12 Ru Fe C2 101.5(3) . . . . ?
C3 Ru Fe C24 137.4(7) . . . . ?
C2 Ru Fe C24 -141.7(7) . . . . ?
C4 Ru Fe C24 62.6(7) . . . . ?
C14 Ru Fe C24 -1.3(10) . . . . ?
C10 Ru Fe C24 -103.7(7) . . . . ?
C11 Ru Fe C24 -78.1(7) . . . . ?
C13 Ru Fe C24 -5.8(7) . . . . ?
C12 Ru Fe C24 -40.2(7) . . . . ?
C3 Ru Fe C20 -127.2(5) . . . . ?
C2 Ru Fe C20 -46.3(5) . . . . ?
C4 Ru Fe C20 158.0(5) . . . . ?
C14 Ru Fe C20 94.1(9) . . . . ?
C10 Ru Fe C20 -8.3(5) . . . . ?
C11 Ru Fe C20 17.3(4) . . . . ?
C13 Ru Fe C20 89.6(5) . . . . ?
C12 Ru Fe C20 55.2(4) . . . . ?
C3 Ru Fe C22 173.1(8) . . . . ?
C2 Ru Fe C22 -106.0(8) . . . . ?
C4 Ru Fe C22 98.3(8) . . . . ?
C14 Ru Fe C22 34.5(11) . . . . ?
C10 Ru Fe C22 -67.9(8) . . . . ?
C11 Ru Fe C22 -42.4(8) . . . . ?
C13 Ru Fe C22 29.9(8) . . . . ?
C12 Ru Fe C22 -4.5(8) . . . . ?
C3 Ru Fe C23 139.8(5) . . . . ?
C2 Ru Fe C23 -139.3(5) . . . . ?
C4 Ru Fe C23 65.0(5) . . . . ?
C14 Ru Fe C23 1.2(9) . . . . ?
C10 Ru Fe C23 -101.2(5) . . . . ?
C11 Ru Fe C23 -75.7(5) . . . . ?
C13 Ru Fe C23 -3.4(5) . . . . ?
C12 Ru Fe C23 -37.8(5) . . . . ?
C3 Ru Fe C21 -148.5(6) . . . . ?
C2 Ru Fe C21 -67.6(6) . . . . ?
C4 Ru Fe C21 136.7(6) . . . . ?
C14 Ru Fe C21 72.9(9) . . . . ?
C10 Ru Fe C21 -29.5(6) . . . . ?
C11 Ru Fe C21 -4.0(6) . . . . ?
C13 Ru Fe C21 68.3(6) . . . . ?
C12 Ru Fe C21 33.9(6) . . . . ?
C1 Fe C2 O2 75.7(9) . . . . ?
C4 Fe C2 O2 162.3(9) . . . . ?
C24 Fe C2 O2 -18.5(12) . . . . ?
C20 Fe C2 O2 -23.3(10) . . . . ?
C22 Fe C2 O2 -91.0(10) . . . . ?
C23 Fe C2 O2 -89.5(10) . . . . ?
C21 Fe C2 O2 -57.9(10) . . . . ?
Ru Fe C2 O2 -179.1(10) . . . . ?
C1 Fe C2 Ru -105.2(3) . . . . ?
C4 Fe C2 Ru -18.5(3) . . . . ?
C24 Fe C2 Ru 160.6(4) . . . . ?
C20 Fe C2 Ru 155.8(3) . . . . ?
C22 Fe C2 Ru 88.2(5) . . . . ?
C23 Fe C2 Ru 89.6(5) . . . . ?
C21 Fe C2 Ru 121.2(5) . . . . ?
C3 Ru C2 O2 -78.6(9) . . . . ?
C4 Ru C2 O2 -163.4(9) . . . . ?
C14 Ru C2 O2 14.0(12) . . . . ?
C10 Ru C2 O2 19.0(10) . . . . ?
C11 Ru C2 O2 52.5(9) . . . . ?
C13 Ru C2 O2 79.9(10) . . . . ?
C12 Ru C2 O2 82.9(9) . . . . ?
Fe Ru C2 O2 179.1(11) . . . . ?
C3 Ru C2 Fe 102.3(3) . . . . ?
C4 Ru C2 Fe 17.5(3) . . . . ?
C14 Ru C2 Fe -165.1(3) . . . . ?
C10 Ru C2 Fe -160.1(2) . . . . ?
C11 Ru C2 Fe -126.6(2) . . . . ?
C13 Ru C2 Fe -99.2(4) . . . . ?
C12 Ru C2 Fe -96.2(3) . . . . ?
C1 Fe C4 C5 -69.7(7) . . . . ?
C2 Fe C4 C5 -156.6(7) . . . . ?
C24 Fe C4 C5 24.0(8) . . . . ?
C20 Fe C4 C5 38.2(12) . . . . ?
C22 Fe C4 C5 91.8(8) . . . . ?
C23 Fe C4 C5 55.0(8) . . . . ?
C21 Fe C4 C5 107.5(8) . . . . ?
Ru Fe C4 C5 -175.0(7) . . . . ?
C1 Fe C4 Ru 105.2(2) . . . . ?
C2 Fe C4 Ru 18.4(3) . . . . ?
C24 Fe C4 Ru -161.0(3) . . . . ?
C20 Fe C4 Ru -146.8(8) . . . . ?
C22 Fe C4 Ru -93.2(6) . . . . ?
C23 Fe C4 Ru -130.0(5) . . . . ?
C21 Fe C4 Ru -77.6(5) . . . . ?
C3 Ru C4 C5 68.0(7) . . . . ?
C2 Ru C4 C5 156.8(7) . . . . ?
C14 Ru C4 C5 -21.3(8) . . . . ?
C10 Ru C4 C5 -31.2(12) . . . . ?
C11 Ru C4 C5 -110.5(7) . . . . ?
C13 Ru C4 C5 -53.3(7) . . . . ?
C12 Ru C4 C5 -90.5(7) . . . . ?
Fe Ru C4 C5 174.5(8) . . . . ?
C3 Ru C4 Fe -106.5(2) . . . . ?
C2 Ru C4 Fe -17.7(2) . . . . ?
C14 Ru C4 Fe 164.2(2) . . . . ?
C10 Ru C4 Fe 154.3(7) . . . . ?
C11 Ru C4 Fe 75.0(4) . . . . ?
C13 Ru C4 Fe 132.2(2) . . . . ?
C12 Ru C4 Fe 95.0(2) . . . . ?
Fe C4 C5 C6 168.9(5) . . . . ?
Ru C4 C5 C6 -3.2(11) . . . . ?
Fe C4 C5 C8 -4.9(10) . . . . ?
Ru C4 C5 C8 -177.0(5) . . . . ?
C4 C5 C6 O4 -4.1(10) . . . . ?
C8 C5 C6 O4 169.8(6) . . . . ?
C4 C5 C6 O5 179.8(6) . . . . ?
C8 C5 C6 O5 -6.3(8) . . . . ?
C4 C5 C8 O6 -105.9(9) . . . . ?
C6 C5 C8 O6 79.9(9) . . . . ?
C4 C5 C8 O7 73.9(8) . . . . ?
C6 C5 C8 O7 -100.3(6) . . . . ?
C3 Ru C10 C11 159.8(4) . . . . ?
C2 Ru C10 C11 68.8(4) . . . . ?
C4 Ru C10 C11 -102.9(8) . . . . ?
C14 Ru C10 C11 -116.1(5) . . . . ?
C13 Ru C10 C11 -78.2(4) . . . . ?
C12 Ru C10 C11 -36.4(4) . . . . ?
Fe Ru C10 C11 40.7(6) . . . . ?
C3 Ru C10 C14 -84.1(4) . . . . ?
C2 Ru C10 C14 -175.1(4) . . . . ?
C4 Ru C10 C14 13.2(9) . . . . ?
C11 Ru C10 C14 116.1(5) . . . . ?
C13 Ru C10 C14 37.9(4) . . . . ?
C12 Ru C10 C14 79.7(4) . . . . ?
Fe Ru C10 C14 156.8(3) . . . . ?
C3 Ru C10 C15 38.6(8) . . . . ?
C2 Ru C10 C15 -52.4(8) . . . . ?
C4 Ru C10 C15 135.8(9) . . . . ?
C14 Ru C10 C15 122.6(8) . . . . ?
C11 Ru C10 C15 -121.2(9) . . . . ?
C13 Ru C10 C15 160.5(8) . . . . ?
C12 Ru C10 C15 -157.6(8) . . . . ?
Fe Ru C10 C15 -80.6(7) . . . . ?
C14 C10 C11 C12 -0.5(7) . . . . ?
C15 C10 C11 C12 -175.2(6) . . . . ?
Ru C10 C11 C12 62.7(4) . . . . ?
C14 C10 C11 C16 177.9(6) . . . . ?
C15 C10 C11 C16 3.2(10) . . . . ?
Ru C10 C11 C16 -118.9(6) . . . . ?
C14 C10 C11 Ru -63.1(4) . . . . ?
C15 C10 C11 Ru 122.1(6) . . . . ?
C3 Ru C11 C10 -27.0(5) . . . . ?
C2 Ru C11 C10 -115.9(4) . . . . ?
C4 Ru C11 C10 151.0(4) . . . . ?
C14 Ru C11 C10 38.6(4) . . . . ?
C13 Ru C11 C10 80.9(4) . . . . ?
C12 Ru C11 C10 118.1(6) . . . . ?
Fe Ru C11 C10 -157.3(4) . . . . ?
C3 Ru C11 C12 -145.1(4) . . . . ?
C2 Ru C11 C12 126.1(4) . . . . ?
C4 Ru C11 C12 33.0(6) . . . . ?
C14 Ru C11 C12 -79.5(4) . . . . ?
C10 Ru C11 C12 -118.1(6) . . . . ?
C13 Ru C11 C12 -37.2(3) . . . . ?
Fe Ru C11 C12 84.7(4) . . . . ?
C3 Ru C11 C16 93.2(6) . . . . ?
C2 Ru C11 C16 4.3(6) . . . . ?
C4 Ru C11 C16 -88.8(6) . . . . ?
C14 Ru C11 C16 158.8(6) . . . . ?
C10 Ru C11 C16 120.2(7) . . . . ?
C13 Ru C11 C16 -158.9(6) . . . . ?
C12 Ru C11 C16 -121.8(7) . . . . ?
Fe Ru C11 C16 -37.1(6) . . . . ?
C10 C11 C12 C13 1.4(7) . . . . ?
C16 C11 C12 C13 -177.0(6) . . . . ?
Ru C11 C12 C13 62.0(4) . . . . ?
C10 C11 C12 C17 168.0(6) . . . . ?
C16 C11 C12 C17 -10.4(10) . . . . ?
Ru C11 C12 C17 -131.4(6) . . . . ?
C10 C11 C12 Ru -60.6(4) . . . . ?
C16 C11 C12 Ru 121.0(6) . . . . ?
C3 Ru C12 C11 75.2(7) . . . . ?
C2 Ru C12 C11 -59.6(4) . . . . ?
C4 Ru C12 C11 -159.9(4) . . . . ?
C14 Ru C12 C11 80.1(4) . . . . ?
C10 Ru C12 C11 36.9(4) . . . . ?
C13 Ru C12 C11 117.6(5) . . . . ?
Fe Ru C12 C11 -110.1(3) . . . . ?
C3 Ru C12 C13 -42.4(7) . . . . ?
C2 Ru C12 C13 -177.2(4) . . . . ?
C4 Ru C12 C13 82.5(4) . . . . ?
C14 Ru C12 C13 -37.5(4) . . . . ?
C10 Ru C12 C13 -80.7(4) . . . . ?
C11 Ru C12 C13 -117.6(5) . . . . ?
Fe Ru C12 C13 132.3(3) . . . . ?
C3 Ru C12 C17 -160.8(6) . . . . ?
C2 Ru C12 C17 64.4(6) . . . . ?
C4 Ru C12 C17 -35.9(6) . . . . ?
C14 Ru C12 C17 -156.0(7) . . . . ?
C10 Ru C12 C17 160.8(7) . . . . ?
C11 Ru C12 C17 124.0(8) . . . . ?
C13 Ru C12 C17 -118.4(8) . . . . ?
Fe Ru C12 C17 13.9(6) . . . . ?
C11 C12 C13 C14 -1.7(7) . . . . ?
C17 C12 C13 C14 -169.0(6) . . . . ?
Ru C12 C13 C14 60.3(4) . . . . ?
C11 C12 C13 C18 173.0(6) . . . . ?
C17 C12 C13 C18 5.7(9) . . . . ?
Ru C12 C13 C18 -125.0(6) . . . . ?
C11 C12 C13 Ru -62.1(4) . . . . ?
C17 C12 C13 Ru 130.6(6) . . . . ?
C3 Ru C13 C14 42.3(5) . . . . ?
C2 Ru C13 C14 -112.2(5) . . . . ?
C4 Ru C13 C14 134.1(4) . . . . ?
C10 Ru C13 C14 -38.7(4) . . . . ?
C11 Ru C13 C14 -80.4(4) . . . . ?
C12 Ru C13 C14 -117.1(6) . . . . ?
Fe Ru C13 C14 178.1(3) . . . . ?
C3 Ru C13 C12 159.3(4) . . . . ?
C2 Ru C13 C12 4.8(6) . . . . ?
C4 Ru C13 C12 -108.8(4) . . . . ?
C14 Ru C13 C12 117.1(6) . . . . ?
C10 Ru C13 C12 78.4(4) . . . . ?
C11 Ru C13 C12 36.6(4) . . . . ?
Fe Ru C13 C12 -64.8(4) . . . . ?
C3 Ru C13 C18 -79.8(7) . . . . ?
C2 Ru C13 C18 125.7(7) . . . . ?
C4 Ru C13 C18 12.1(7) . . . . ?
C14 Ru C13 C18 -122.0(9) . . . . ?
C10 Ru C13 C18 -160.7(8) . . . . ?
C11 Ru C13 C18 157.5(8) . . . . ?
C12 Ru C13 C18 120.9(8) . . . . ?
Fe Ru C13 C18 56.1(7) . . . . ?
C12 C13 C14 C10 1.5(7) . . . . ?
C18 C13 C14 C10 -173.0(6) . . . . ?
Ru C13 C14 C10 64.1(4) . . . . ?
C12 C13 C14 C19 174.1(6) . . . . ?
C18 C13 C14 C19 -0.4(11) . . . . ?
Ru C13 C14 C19 -123.3(7) . . . . ?
C12 C13 C14 Ru -62.7(4) . . . . ?
C18 C13 C14 Ru 122.8(7) . . . . ?
C11 C10 C14 C13 -0.6(7) . . . . ?
C15 C10 C14 C13 173.9(6) . . . . ?
Ru C10 C14 C13 -66.0(4) . . . . ?
C11 C10 C14 C19 -173.2(6) . . . . ?
C15 C10 C14 C19 1.4(11) . . . . ?
Ru C10 C14 C19 121.5(7) . . . . ?
C11 C10 C14 Ru 65.3(4) . . . . ?
C15 C10 C14 Ru -120.1(6) . . . . ?
C3 Ru C14 C13 -145.0(4) . . . . ?
C2 Ru C14 C13 123.5(5) . . . . ?
C4 Ru C14 C13 -59.6(5) . . . . ?
C10 Ru C14 C13 115.7(5) . . . . ?
C11 Ru C14 C13 78.3(4) . . . . ?
C12 Ru C14 C13 37.1(4) . . . . ?
Fe Ru C14 C13 -5.9(10) . . . . ?
C3 Ru C14 C10 99.3(4) . . . . ?
C2 Ru C14 C10 7.8(6) . . . . ?
C4 Ru C14 C10 -175.3(3) . . . . ?
C11 Ru C14 C10 -37.3(3) . . . . ?
C13 Ru C14 C10 -115.7(5) . . . . ?
C12 Ru C14 C10 -78.5(4) . . . . ?
Fe Ru C14 C10 -121.6(8) . . . . ?
C3 Ru C14 C19 -22.5(8) . . . . ?
C2 Ru C14 C19 -114.0(8) . . . . ?
C4 Ru C14 C19 62.9(8) . . . . ?
C10 Ru C14 C19 -121.8(9) . . . . ?
C11 Ru C14 C19 -159.2(9) . . . . ?
C13 Ru C14 C19 122.5(10) . . . . ?
C12 Ru C14 C19 159.7(9) . . . . ?
Fe Ru C14 C19 116.6(8) . . . . ?
C1 Fe C20 C21 -157.5(8) . . . . ?
C4 Fe C20 C21 96.9(12) . . . . ?
C2 Fe C20 C21 -68.0(8) . . . . ?
C24 Fe C20 C21 116.6(9) . . . . ?
C22 Fe C20 C21 36.7(9) . . . . ?
C23 Fe C20 C21 78.3(9) . . . . ?
Ru Fe C20 C21 -33.2(9) . . . . ?
C1 Fe C20 C24 85.9(5) . . . . ?
C4 Fe C20 C24 -19.7(12) . . . . ?
C2 Fe C20 C24 175.5(5) . . . . ?
C22 Fe C20 C24 -79.9(8) . . . . ?
C23 Fe C20 C24 -38.3(6) . . . . ?
C21 Fe C20 C24 -116.6(9) . . . . ?
Ru Fe C20 C24 -149.8(4) . . . . ?
C24 C20 C21 C22 2.0(10) . . . . ?
Fe C20 C21 C22 -59.5(7) . . . . ?
C24 C20 C21 Fe 61.5(5) . . . . ?
C1 Fe C21 C20 31.3(9) . . . . ?
C4 Fe C21 C20 -144.9(6) . . . . ?
C2 Fe C21 C20 116.2(7) . . . . ?
C24 Fe C21 C20 -38.9(5) . . . . ?
C22 Fe C21 C20 -119.8(11) . . . . ?
C23 Fe C21 C20 -82.6(7) . . . . ?
Ru Fe C21 C20 161.0(5) . . . . ?
C1 Fe C21 C22 151.1(8) . . . . ?
C4 Fe C21 C22 -25.0(10) . . . . ?
C2 Fe C21 C22 -123.9(9) . . . . ?
C24 Fe C21 C22 80.9(8) . . . . ?
C20 Fe C21 C22 119.8(11) . . . . ?
C23 Fe C21 C22 37.3(7) . . . . ?
Ru Fe C21 C22 -79.1(8) . . . . ?
C20 C21 C22 C23 -3.3(12) . . . . ?
Fe C21 C22 C23 -62.9(8) . . . . ?
C20 C21 C22 Fe 59.7(7) . . . . ?
C1 Fe C22 C23 39(3) . . . . ?
C4 Fe C22 C23 -79.2(8) . . . . ?
C2 Fe C22 C23 178.7(7) . . . . ?
C24 Fe C22 C23 37.6(6) . . . . ?
C20 Fe C22 C23 81.2(7) . . . . ?
C21 Fe C22 C23 117.2(9) . . . . ?
Ru Fe C22 C23 -130.5(7) . . . . ?
C1 Fe C22 C21 -79(2) . . . . ?
C4 Fe C22 C21 163.6(7) . . . . ?
C2 Fe C22 C21 61.5(8) . . . . ?
C24 Fe C22 C21 -79.6(6) . . . . ?
C20 Fe C22 C21 -36.0(6) . . . . ?
C23 Fe C22 C21 -117.2(9) . . . . ?
Ru Fe C22 C21 112.3(7) . . . . ?
C21 C22 C23 C24 3.1(12) . . . . ?
Fe C22 C23 C24 -59.6(6) . . . . ?
C21 C22 C23 Fe 62.8(8) . . . . ?
C1 Fe C23 C22 -164.2(9) . . . . ?
C4 Fe C23 C22 106.6(9) . . . . ?
C2 Fe C23 C22 -2.3(12) . . . . ?
C24 Fe C23 C22 -118.8(11) . . . . ?
C20 Fe C23 C22 -80.3(9) . . . . ?
C21 Fe C23 C22 -38.2(8) . . . . ?
Ru Fe C23 C22 62.4(9) . . . . ?
C1 Fe C23 C24 -45.4(7) . . . . ?
C4 Fe C23 C24 -134.6(6) . . . . ?
C2 Fe C23 C24 116.5(8) . . . . ?
C20 Fe C23 C24 38.5(5) . . . . ?
C22 Fe C23 C24 118.8(11) . . . . ?
C21 Fe C23 C24 80.6(6) . . . . ?
Ru Fe C23 C24 -178.8(4) . . . . ?
C22 C23 C24 C20 -1.9(9) . . . . ?
Fe C23 C24 C20 -62.3(5) . . . . ?
C22 C23 C24 Fe 60.4(6) . . . . ?
C21 C20 C24 C23 -0.1(8) . . . . ?
Fe C20 C24 C23 62.7(5) . . . . ?
C21 C20 C24 Fe -62.9(5) . . . . ?
C1 Fe C24 C23 144.1(7) . . . . ?
C4 Fe C24 C23 54.9(7) . . . . ?
C2 Fe C24 C23 -124.1(8) . . . . ?
C20 Fe C24 C23 -116.7(9) . . . . ?
C22 Fe C24 C23 -36.3(9) . . . . ?
C21 Fe C24 C23 -79.2(8) . . . . ?
Ru Fe C24 C23 3.2(11) . . . . ?
C1 Fe C24 C20 -99.1(5) . . . . ?
C4 Fe C24 C20 171.6(5) . . . . ?
C2 Fe C24 C20 -7.4(8) . . . . ?
C22 Fe C24 C20 80.5(9) . . . . ?
C23 Fe C24 C20 116.7(9) . . . . ?
C21 Fe C24 C20 37.6(7) . . . . ?
Ru Fe C24 C20 120.0(7) . . . . ?
O4 C6 O5 C7 0.5(10) . . . . ?
C5 C6 O5 C7 176.8(7) . . . . ?
O6 C8 O7 C9 2.6(10) . . . . ?
C5 C8 O7 C9 -177.2(5) . . . . ?
